data_2003136
loop_
_publ_author_name
'Linden, Anthony'
'James, Bruce D.'
'Liesegang, John'
'Gonis, Nick'

_publ_section_title
;
 Polynuclear chloromercurate(II) systems in their chloropyridinium
 salts
;
_journal_issue 3
_journal_name_full 'Acta Crystallographica Section B'
_journal_page_first 396
_journal_page_last 409
_journal_paper_doi 10.1107/S010876819801550X
_journal_volume 55
_journal_year 1999
_chemical_formula_moiety 'C5 H5 Cl N 1+, Hg Cl3 1-'
_chemical_formula_structural '(C5 H5 Cl N 1+)2, (Hg2 Cl6 2-)'
_chemical_formula_sum 'C5 H5 Cl4 Hg N'
_chemical_formula_weight 421.49
_chemical_melting_point 368.5(15)
_chemical_name_systematic
;
3-chloropyridinium trichloromercurate(II)
;
_space_group_IT_number 14
_symmetry_cell_setting monoclinic
_symmetry_space_group_name_Hall '-P 2ybc'
_symmetry_space_group_name_H-M 'P 1 21/c 1'
_cell_angle_alpha 90
_cell_angle_beta 99.52(3)
_cell_angle_gamma 90
_cell_formula_units_Z 8
_cell_length_a 7.243(5)
_cell_length_b 22.145(8)
_cell_length_c 12.320(3)
_cell_measurement_reflns_used 25
_cell_measurement_temperature 173.0(10)
_cell_measurement_theta_max 20.0
_cell_measurement_theta_min 19.0
_cell_volume 1948.9(16)
_computing_cell_refinement
;
MSC/AFC Diffractometer Control Software (Molecular Structure
Corporation, 1991)
;
_computing_data_collection
;
MSC/AFC Diffractometer Control Software (Molecular Structure
Corporation, 1991)
;
_computing_data_reduction
;
TEXSAN PROCESS (Molecular Structure Corporation, 1989)
;
_computing_molecular_graphics 'ORTEPIII (Burnett & Johnson, 1996)'
_computing_publication_material
;
TEXSAN FINISH (Molecular Structure Corporation, 1989)
and local programs
;
_computing_structure_refinement
;
TEXSAN LS (Molecular Structure Corporation, 1989)
;
_computing_structure_solution 'DIRDIF92 Patterson (Beurskens et al., 1992)'
_diffrn_ambient_temperature 173.0(10)
_diffrn_measurement_device_type 'Rigaku AFC-5R diffractometer'
_diffrn_measurement_method \w--2\q
_diffrn_radiation_monochromator graphite
_diffrn_radiation_source 'Rigaku rotating anode generator'
_diffrn_radiation_type 'Mo K\a'
_diffrn_radiation_wavelength 0.71069
_diffrn_reflns_av_R_equivalents 0.073
_diffrn_reflns_limit_h_max 10
_diffrn_reflns_limit_h_min 0
_diffrn_reflns_limit_k_max 31
_diffrn_reflns_limit_k_min 0
_diffrn_reflns_limit_l_max 17
_diffrn_reflns_limit_l_min -17
_diffrn_reflns_number 6239
_diffrn_reflns_theta_max 30
_diffrn_reflns_theta_min 2.5
_diffrn_standards_decay_% 'no decay'
_diffrn_standards_interval_count 150
_diffrn_standards_number 3
_exptl_absorpt_coefficient_mu 16.83
_exptl_absorpt_correction_T_max 0.009
_exptl_absorpt_correction_T_min 0.004
_exptl_absorpt_correction_type 'empirical via psi-scan'
_exptl_absorpt_process_details '(North, Phillips & Mathews, 1968)'
_exptl_crystal_colour colourless
_exptl_crystal_density_diffrn 2.873
_exptl_crystal_density_meas ?
_exptl_crystal_description prism
_exptl_crystal_F_000 1520
_exptl_crystal_size_max 0.38
_exptl_crystal_size_mid 0.30
_exptl_crystal_size_min 0.28
_refine_diff_density_max 4.06
_refine_diff_density_min -2.79
_refine_ls_abs_structure_details ' ?'
_refine_ls_extinction_coef 1.9E-7(1)
_refine_ls_extinction_method 'Zachariasen (1963)'
_refine_ls_goodness_of_fit_ref 2.014
_refine_ls_hydrogen_treatment noref
_refine_ls_matrix_type full
_refine_ls_number_constraints 0
_refine_ls_number_parameters 200
_refine_ls_number_reflns 4100
_refine_ls_number_restraints 0
_refine_ls_R_factor_all 0.0879
_refine_ls_R_factor_gt 0.0486
_refine_ls_shift/su_max 0.001
_refine_ls_structure_factor_coef F
_refine_ls_weighting_details w=1/[\s^2^(F~o~)+(0.005F~o~)^2^]
_refine_ls_weighting_scheme sigma
_refine_ls_wR_factor_all 0.0513
_refine_ls_wR_factor_ref 0.0489
_reflns_number_gt 4100
_reflns_number_total 5681
_reflns_threshold_expression 'I > 2\s(I)'
_cod_data_source_file sh0124.cif
_cod_data_source_block IV
_cod_depositor_comments
;
The following automatic conversions were performed:

'_chemical_melting_point' value '367-370' was changed to '368.5(15)'
- the average value was taken and precision was estimated.

Automatic conversion script
Id: cif_fix_values 1646 2011-03-28 12:23:43Z adriana 

The following automatic conversions were performed:

'_chemical_melting_point' value '367-370' was changed to '368.5(15)'
- the average value was taken and precision was estimated.

Automatic conversion script
Id: cif_fix_values 1715 2011-07-08 13:25:40Z adriana 
;
_cod_original_cell_volume 1948.8(13)
_cod_database_code 2003136
_cod_database_fobs_code 2003136

loop_
_symmetry_equiv_pos_as_xyz
x,y,z
-x,1/2+y,1/2-z
-x,-y,-z
x,1/2-y,1/2+z

loop_
_atom_site_label
_atom_site_fract_x
_atom_site_fract_y
_atom_site_fract_z
_atom_site_U_iso_or_equiv
_atom_site_adp_type
_atom_site_calc_flag
_atom_site_calc_attached_atom
_atom_site_refinement_flags
_atom_site_occupancy
_atom_site_disorder_group
_atom_site_type_symbol
Hg1 -0.05411(7) 0.57150(3) 0.36436(4) 0.02636(17) Uani d ? . 1 . Hg
Hg2 0.38188(7) 0.60230(2) 0.21518(3) 0.01930(14) Uani d ? . 1 . Hg
Cl1 -0.1703(4) 0.51782(13) 0.2032(2) 0.0214(9) Uani d ? . 1 . Cl
Cl2 -0.0229(5) 0.58621(14) 0.5531(2) 0.0247(10) Uani d ? . 1 . Cl
Cl3 0.1175(4) 0.66586(12) 0.2803(2) 0.0180(8) Uani d ? . 1 . Cl
Cl4 0.6411(4) 0.66852(13) 0.2927(2) 0.0178(8) Uani d ? . 1 . Cl
Cl5 0.3091(5) 0.56245(14) 0.0324(2) 0.0268(10) Uani d ? . 1 . Cl
Cl6 0.3566(4) 0.52641(13) 0.3688(2) 0.0207(9) Uani d ? . 1 . Cl
Cl7 0.1227(5) 0.23839(14) -0.0429(3) 0.0291(10) Uani d ? . 1 . Cl
N1 0.1987(14) 0.4106(5) 0.0256(8) 0.022(3) Uani d ? . 1 . N
C2 0.1859(18) 0.3567(6) -0.0270(9) 0.022(4) Uani d ? . 1 . C
C3 0.1413(15) 0.3066(5) 0.0255(8) 0.016(3) Uani d ? . 1 . C
C4 0.1031(16) 0.3099(6) 0.1328(9) 0.021(4) Uani d ? . 1 . C
C5 0.1121(19) 0.3651(7) 0.1814(10) 0.029(4) Uani d ? . 1 . C
C6 0.1569(18) 0.4175(6) 0.1280(10) 0.026(4) Uani d ? . 1 . C
Cl8 0.6317(5) 0.22561(14) 0.4759(3) 0.0258(10) Uani d ? . 1 . Cl
N21 0.5419(15) 0.3964(4) 0.4002(8) 0.024(3) Uani d ? . 1 . N
C22 0.5583(18) 0.3430(6) 0.4581(9) 0.022(4) Uani d ? . 1 . C
C23 0.6106(15) 0.2930(5) 0.4051(9) 0.015(3) Uani d ? . 1 . C
C24 0.6498(15) 0.2970(5) 0.3008(9) 0.017(4) Uani d ? . 1 . C
C25 0.6319(18) 0.3536(6) 0.2450(10) 0.024(4) Uani d ? . 1 . C
C26 0.5820(16) 0.4024(6) 0.2989(10) 0.022(4) Uani d ? . 1 . C
H1 0.238 0.445 -0.011 0.027 Uiso calc N1 ? 1 . H
H2 0.208 0.354 -0.101 0.026 Uiso calc C2 ? 1 . H
H4 0.072 0.275 0.170 0.026 Uiso calc C4 ? 1 . H
H5 0.087 0.368 0.254 0.035 Uiso calc C5 ? 1 . H
H6 0.158 0.456 0.162 0.031 Uiso calc C6 ? 1 . H
H21 0.499 0.431 0.434 0.028 Uiso calc N21 ? 1 . H
H22 0.534 0.341 0.532 0.027 Uiso calc C22 ? 1 . H
H24 0.689 0.262 0.265 0.021 Uiso calc C24 ? 1 . H
H25 0.655 0.357 0.171 0.028 Uiso calc C25 ? 1 . H
H26 0.575 0.441 0.265 0.027 Uiso calc C26 ? 1 . H

loop_
_atom_site_aniso_label
_atom_site_aniso_U_11
_atom_site_aniso_U_22
_atom_site_aniso_U_33
_atom_site_aniso_U_12
_atom_site_aniso_U_13
_atom_site_aniso_U_23
_atom_site_aniso_type_symbol
Hg1 0.0309(3) 0.0359(3) 0.0121(2) -0.0066(2) 0.00277(18) -0.00733(19) Hg
Hg2 0.0236(3) 0.0194(2) 0.0139(2) -0.0034(2) 0.00022(17) -0.00361(18) Hg
Cl1 0.0343(18) 0.0170(14) 0.0117(12) -0.0061(12) 0.0000(12) -0.0016(10) Cl
Cl2 0.0387(19) 0.0254(17) 0.0106(12) -0.0016(14) 0.0060(12) -0.0024(11) Cl
Cl3 0.0137(13) 0.0147(13) 0.0267(14) 0.0011(12) 0.0068(11) 0.0023(11) Cl
Cl4 0.0097(13) 0.0204(14) 0.0230(14) -0.0017(11) 0.0022(11) -0.0037(11) Cl
Cl5 0.0393(19) 0.0243(17) 0.0151(13) -0.0049(14) -0.0005(12) -0.0080(11) Cl
Cl6 0.0311(17) 0.0142(14) 0.0171(13) 0.0065(12) 0.0045(12) 0.0028(10) Cl
Cl7 0.0308(18) 0.0218(17) 0.0314(17) 0.0047(14) -0.0045(14) -0.0081(13) Cl
N1 0.021(6) 0.022(6) 0.024(5) -0.001(5) 0.003(4) 0.004(4) N
C2 0.033(7) 0.022(7) 0.010(5) 0.006(6) 0.004(5) 0.001(4) C
C3 0.013(6) 0.018(6) 0.014(5) -0.005(5) -0.002(4) 0.001(4) C
C4 0.018(6) 0.030(7) 0.017(6) 0.002(5) 0.003(5) 0.000(5) C
C5 0.032(8) 0.043(9) 0.013(6) 0.007(7) 0.005(5) 0.000(5) C
C6 0.024(7) 0.024(7) 0.028(7) 0.003(6) -0.004(5) -0.004(5) C
Cl8 0.0290(17) 0.0191(15) 0.0275(15) 0.0006(13) -0.0006(13) 0.0075(12) Cl
N21 0.038(7) 0.009(5) 0.024(5) 0.006(5) 0.007(5) -0.004(4) N
C22 0.028(7) 0.022(7) 0.020(6) -0.004(6) 0.009(5) -0.006(5) C
C23 0.008(5) 0.014(6) 0.022(6) -0.002(4) 0.002(4) -0.003(4) C
C24 0.009(6) 0.014(6) 0.030(6) 0.002(5) 0.006(5) -0.003(5) C
C25 0.026(7) 0.024(7) 0.021(6) -0.001(6) 0.005(5) 0.000(5) C
C26 0.016(6) 0.018(6) 0.033(7) -0.003(5) 0.005(5) 0.000(5) C

loop_
_atom_type_symbol
_atom_type_description
_atom_type_scat_dispersion_real
_atom_type_scat_dispersion_imag
_atom_type_scat_source
C C 0.0033 0.0016
; International Tables for Crystallography (1992).
Vol.C, Tables 4.2.6.8 and 6.1.1.1
;
H H 0.0000 0.0000
; International Tables for Crystallography (1992).
Vol.C, Tables 4.2.6.8 and 6.1.1.1
;
Cl Cl 0.1484 0.1585
; International Tables for Crystallography (1992).
Vol.C, Tables 4.2.6.8 and 6.1.1.1
;
Hg Hg -2.3894 9.2266
; International Tables for Crystallography (1992).
Vol.C, Tables 4.2.6.8 and 6.1.1.1
;
N N 0.0061 0.0033
; International Tables for Crystallography (1992).
Vol.C, Tables 4.2.6.8 and 6.1.1.1
;

loop_
_geom_angle_atom_site_label_1
_geom_angle_atom_site_label_2
_geom_angle_atom_site_label_3
_geom_angle_site_symmetry_1
_geom_angle_site_symmetry_3
_geom_angle
_geom_angle_publ_flag
Cl1 Hg1 Cl2 . . 151.65(11) yes
Cl1 Hg1 Cl3 . . 100.90(10) yes
Cl1 Hg1 Cl4 . 1_455 88.36(10) yes
Cl1 Hg1 Cl6 . . 93.42(10) yes
Cl2 Hg1 Cl3 . . 107.37(10) yes
Cl2 Hg1 Cl4 . 1_455 97.75(10) yes
Cl2 Hg1 Cl6 . . 95.31(10) yes
Cl3 Hg1 Cl4 . 1_455 73.05(9) yes
Cl3 Hg1 Cl6 . . 76.05(8) yes
Cl4 Hg1 Cl6 1_455 . 148.81(8) yes
Cl3 Hg2 Cl4 . . 96.40(10) yes
Cl3 Hg2 Cl5 . . 115.44(11) yes
Cl3 Hg2 Cl6 . . 88.92(9) yes
Cl4 Hg2 Cl5 . . 128.51(11) yes
Cl4 Hg2 Cl6 . . 104.42(10) yes
Cl5 Hg2 Cl6 . . 114.94(10) yes
Hg1 Cl3 Hg2 . . 96.17(9) yes
Hg1 Cl4 Hg2 1_655 . 99.20(10) yes
Hg1 Cl6 Hg2 . . 87.81(8) yes
C2 N1 C6 . . 122.5(10) no
N1 C2 C3 . . 119.9(10) no
Cl7 C3 C2 . . 119.4(9) no
Cl7 C3 C4 . . 119.8(9) no
C2 C3 C4 . . 120.7(11) no
C3 C4 C5 . . 117.5(12) no
C4 C5 C6 . . 122.5(11) no
N1 C6 C5 . . 116.7(11) no
C22 N21 C26 . . 123.9(10) no
N21 C22 C23 . . 117.0(10) no
Cl8 C23 C22 . . 117.9(9) no
Cl8 C23 C24 . . 121.2(9) no
C22 C23 C24 . . 120.9(11) no
C23 C24 C25 . . 119.6(10) no
C24 C25 C26 . . 118.5(11) no
N21 C26 C25 . . 119.9(11) no
C2 N1 H1 . . 118.8 no
C6 N1 H1 . . 118.7 no
N1 C2 H2 . . 120.0 no
C3 C2 H2 . . 120.0 no
C3 C4 H4 . . 121.2 no
C5 C4 H4 . . 121.2 no
C4 C5 H5 . . 118.8 no
C6 C5 H5 . . 118.8 no
N1 C6 H6 . . 121.6 no
C5 C6 H6 . . 121.6 no
C22 N21 H21 . . 118.0 no
C26 N21 H21 . . 118.0 no
N21 C22 H22 . . 121.5 no
C23 C22 H22 . . 121.5 no
C23 C24 H24 . . 120.2 no
C25 C24 H24 . . 120.2 no
C24 C25 H25 . . 120.7 no
C26 C25 H25 . . 120.7 no
N21 C26 H26 . . 120.1 no
C25 C26 H26 . . 120.1 no

loop_
_geom_bond_atom_site_label_1
_geom_bond_atom_site_label_2
_geom_bond_site_symmetry_2
_geom_bond_distance
_geom_bond_publ_flag
Hg1 Cl1 . 2.348(3) yes
Hg1 Cl2 . 2.322(3) yes
Hg1 Cl3 . 2.723(3) yes
Hg1 Cl4 1_455 3.103(3) yes
Hg1 Cl6 . 3.130(4) yes
Hg2 Cl3 . 2.607(3) yes
Hg2 Cl4 . 2.448(3) yes
Hg2 Cl5 . 2.395(3) yes
Hg2 Cl6 . 2.560(3) yes
Cl7 C3 . 1.724(12) no
N1 C2 . 1.353(15) no
N1 C6 . 1.354(15) no
C2 C3 . 1.351(16) no
C3 C4 . 1.397(15) no
C4 C5 . 1.358(18) no
C5 C6 . 1.399(18) no
Cl8 C23 . 1.722(12) no
N21 C22 . 1.376(15) no
N21 C26 . 1.333(15) no
C22 C23 . 1.371(15) no
C23 C24 . 1.365(15) no
C24 C25 . 1.426(16) no
C25 C26 . 1.349(16) no
N1 H1 . .95 no
C2 H2 . .95 no
C4 H4 . .95 no
C5 H5 . .95 no
C6 H6 . .95 no
N21 H21 . .95 no
C22 H22 . .95 no
C24 H24 . .95 no
C25 H25 . .95 no
C26 H26 . .95 no

loop_
_geom_hbond_atom_site_label_D
_geom_hbond_atom_site_label_H
_geom_hbond_atom_site_label_A
_geom_hbond_site_symmetry_A
_geom_hbond_distance_DH
_geom_hbond_distance_HA
_geom_hbond_distance_DA
_geom_hbond_angle_DHA
_geom_hbond_publ_flag
N1 H1 Cl1 3_565 .95 2.48 3.210(10) 134 no
N1 H1 Cl5 . .95 2.69 3.455(10) 138 no
N21 H21 Cl6 . .95 2.43 3.173(10) 135 no
N21 H21 Cl6 3_666 .95 2.65 3.298(10) 126 no

loop_
_cod_changelog_entry_id
_cod_changelog_entry_author
_cod_changelog_entry_date
_cod_changelog_entry_text
1 'Vaitkus, Antanas' 2023-12-14T16:13:00+02:00
;
 Corrected the ATOM_TYPE loop by removing extra data values which were
 incorrectly copied from other data items, e.g.
 'TEXSAN PROCESS (Molecular Structure Corporation, 1989)'.
;
